data_7155860
loop_
_publ_author_name
'Chen, Chuang'
'zhu, menghua'
'jiang, Lihui'
'Zeng, Zebing'
'yi, niannian'
'Xiang, Jiannan'

_publ_section_title
;
 Copper-Catalyzed Oxidative Cross-coupling of \a-Aminocarbonyl Compounds
 with Primary Amines toward 2-Oxo-acetamidines
;
_journal_name_full 'Org. Biomol. Chem.'
_journal_paper_doi 10.1039/C7OB02012K
_journal_year 2017
_chemical_formula_moiety 'C20 H16 N2 O'
_chemical_formula_sum 'C20 H16 N2 O'
_chemical_formula_weight 300.35
_chemical_name_systematic
; 
 ? 
;
_space_group_IT_number 15
_symmetry_cell_setting monoclinic
_symmetry_space_group_name_Hall '-C 2yc'
_symmetry_space_group_name_H-M 'C 1 2/c 1'
_atom_sites_solution_hydrogens geom
_atom_sites_solution_primary direct
_atom_sites_solution_secondary difmap
_audit_creation_method SHELXL-97
_audit_update_record
;
2017-06-13 deposited with the CCDC.
2017-09-01 downloaded from the CCDC.
;
_cell_angle_alpha 90.00
_cell_angle_beta 121.939(4)
_cell_angle_gamma 90.00
_cell_formula_units_Z 8
_cell_length_a 22.372(2)
_cell_length_b 8.6007(9)
_cell_length_c 20.507(3)
_cell_measurement_reflns_used 6184
_cell_measurement_temperature 298(2)
_cell_measurement_theta_max 67.53
_cell_measurement_theta_min 4.49
_cell_volume 3348.5(7)
_computing_cell_refinement 'SAINT (Bruker, 2002)'
_computing_data_collection 'SMART (Bruker, 2002)'
_computing_data_reduction SAINT
_computing_molecular_graphics 'XP (Bruker, 2002)'
_computing_publication_material 'SHELXL-97 (Bruker, 2002)'
_computing_structure_refinement 'SHELXL-97 (Sheldrick, 1997)'
_computing_structure_solution 'SHELXS-97 (Sheldrick, 1997)'
_diffrn_ambient_temperature 298(2)
_diffrn_measured_fraction_theta_full 0.987
_diffrn_measured_fraction_theta_max 0.987
_diffrn_measurement_device_type 'Bruker APEX II area-detector diffractometer'
_diffrn_measurement_method '\f and \w scans'
_diffrn_radiation_monochromator graphite
_diffrn_radiation_source 'fine-focus sealed tube'
_diffrn_radiation_type CuK\a
_diffrn_radiation_wavelength 1.54178
_diffrn_reflns_av_R_equivalents 0.0403
_diffrn_reflns_av_sigmaI/netI 0.0328
_diffrn_reflns_limit_h_max 25
_diffrn_reflns_limit_h_min -26
_diffrn_reflns_limit_k_max 8
_diffrn_reflns_limit_k_min -10
_diffrn_reflns_limit_l_max 24
_diffrn_reflns_limit_l_min -24
_diffrn_reflns_number 9432
_diffrn_reflns_theta_full 65.97
_diffrn_reflns_theta_max 65.97
_diffrn_reflns_theta_min 4.66
_exptl_absorpt_coefficient_mu 0.587
_exptl_absorpt_correction_T_max 0.8866
_exptl_absorpt_correction_T_min 0.8435
_exptl_absorpt_correction_type multi-scan
_exptl_absorpt_process_details 'SADABS (Bruker, 2002)'
_exptl_crystal_colour Yellow
_exptl_crystal_density_diffrn 1.192
_exptl_crystal_density_method 'not measured'
_exptl_crystal_description Block
_exptl_crystal_F_000 1264
_exptl_crystal_size_max 0.30
_exptl_crystal_size_mid 0.28
_exptl_crystal_size_min 0.21
_refine_diff_density_max 0.193
_refine_diff_density_min -0.230
_refine_diff_density_rms 0.056
_refine_ls_extinction_coef 0.0184(7)
_refine_ls_extinction_expression Fc^*^=kFc[1+0.001xFc^2^\l^3^/sin(2\q)]^-1/4^
_refine_ls_extinction_method SHELXL
_refine_ls_goodness_of_fit_ref 1.002
_refine_ls_hydrogen_treatment constr
_refine_ls_matrix_type full
_refine_ls_number_parameters 209
_refine_ls_number_reflns 2883
_refine_ls_number_restraints 0
_refine_ls_restrained_S_all 1.002
_refine_ls_R_factor_all 0.0515
_refine_ls_R_factor_gt 0.0456
_refine_ls_shift/su_max 0.001
_refine_ls_shift/su_mean 0.000
_refine_ls_structure_factor_coef Fsqd
_refine_ls_weighting_details 'calc w=1/[\s^2^(Fo^2^)+(0.0657P)^2^+0.8022P] where P=(Fo^2^+2Fc^2^)/3'
_refine_ls_weighting_scheme calc
_refine_ls_wR_factor_gt 0.1158
_refine_ls_wR_factor_ref 0.1209
_reflns_number_gt 2448
_reflns_number_total 2883
_reflns_threshold_expression I>2\s(I)
_cod_data_source_file c7ob02012k2.cif
_cod_data_source_block 1
_cod_depositor_comments
;
The following automatic conversions were performed:

'_symmetry_cell_setting' value 'Monoclinic' changed to 'monoclinic'
according to
/home/data/users/saulius/crontab/automatic-downloads/rss-feeds/RSC/lib/dictionaries/cif_core.dic
dictionary named 'cif_core.dic' version 2.4.2 from 2011-04-26.

'_exptl_absorpt_correction_type' value 'Multi-scan' changed to
'multi-scan' according to
/home/data/users/saulius/crontab/automatic-downloads/rss-feeds/RSC/lib/dictionaries/cif_core.dic
dictionary named 'cif_core.dic' version 2.4.2 from 2011-04-26.

Automatic conversion script
Id: cif_fix_values 4973 2017-02-22 13:04:09Z antanas 
;
_cod_original_sg_symbol_H-M 'C 2/c'
_cod_database_code 7155860

loop_
_symmetry_equiv_pos_as_xyz
'x, y, z'
'-x, y, -z+1/2'
'x+1/2, y+1/2, z'
'-x+1/2, y+1/2, -z+1/2'
'-x, -y, -z'
'x, -y, z-1/2'
'-x+1/2, -y+1/2, -z'
'x+1/2, -y+1/2, z-1/2'

loop_
_atom_site_label
_atom_site_type_symbol
_atom_site_fract_x
_atom_site_fract_y
_atom_site_fract_z
_atom_site_U_iso_or_equiv
_atom_site_adp_type
_atom_site_occupancy
_atom_site_symmetry_multiplicity
_atom_site_calc_flag
_atom_site_refinement_flags
O1 O 0.06068(5) 0.56617(12) 0.23051(5) 0.0771(3) Uani 1 1 d .
N1 N 0.09088(6) 0.50425(14) 0.38396(6) 0.0672(4) Uani 1 1 d .
H1A H 0.0470 0.5235 0.3520 0.081 Uiso 1 1 calc R
N2 N 0.20270(6) 0.56386(14) 0.40829(6) 0.0638(3) Uani 1 1 d .
C1 C 0.12824(8) 0.90855(18) 0.34939(9) 0.0766(4) Uani 1 1 d .
H1 H 0.1527 0.8614 0.3975 0.092 Uiso 1 1 calc R
C2 C 0.12410(10) 1.0692(2) 0.34352(13) 0.0954(6) Uani 1 1 d .
H2 H 0.1459 1.1301 0.3877 0.115 Uiso 1 1 calc R
C3 C 0.08806(11) 1.1379(2) 0.27298(16) 0.1033(7) Uani 1 1 d .
H3 H 0.0852 1.2458 0.2694 0.124 Uiso 1 1 calc R
C4 C 0.05621(11) 1.0507(2) 0.20782(14) 0.0971(6) Uani 1 1 d .
H4 H 0.0319 1.0991 0.1601 0.117 Uiso 1 1 calc R
C5 C 0.05987(8) 0.89107(19) 0.21229(9) 0.0763(4) Uani 1 1 d .
H5 H 0.0383 0.8318 0.1676 0.092 Uiso 1 1 calc R
C6 C 0.09582(7) 0.81846(17) 0.28350(8) 0.0619(4) Uani 1 1 d .
C7 C 0.09489(6) 0.64777(16) 0.28711(7) 0.0593(4) Uani 1 1 d .
C8 C 0.13559(7) 0.56845(15) 0.36538(7) 0.0589(4) Uani 1 1 d .
C9 C 0.10489(7) 0.41151(15) 0.44709(7) 0.0602(4) Uani 1 1 d .
C10 C 0.17160(8) 0.35826(17) 0.50233(8) 0.0685(4) Uani 1 1 d .
H10 H 0.2105 0.3853 0.4997 0.082 Uiso 1 1 calc R
C11 C 0.17941(9) 0.2652(2) 0.56086(9) 0.0840(5) Uani 1 1 d .
H11 H 0.2241 0.2299 0.5980 0.101 Uiso 1 1 calc R
C12 C 0.12295(11) 0.2235(3) 0.56557(11) 0.1034(6) Uani 1 1 d .
H12 H 0.1289 0.1592 0.6051 0.124 Uiso 1 1 calc R
C13 C 0.05689(10) 0.2777(3) 0.51111(11) 0.1021(6) Uani 1 1 d .
H13 H 0.0183 0.2512 0.5144 0.123 Uiso 1 1 calc R
C14 C 0.04779(8) 0.37067(19) 0.45202(9) 0.0776(4) Uani 1 1 d .
H14 H 0.0030 0.4061 0.4153 0.093 Uiso 1 1 calc R
C15 C 0.24370(7) 0.62725(16) 0.38062(7) 0.0592(4) Uani 1 1 d .
C16 C 0.23865(8) 0.57429(19) 0.31414(8) 0.0720(4) Uani 1 1 d .
H16 H 0.2061 0.4975 0.2848 0.086 Uiso 1 1 calc R
C17 C 0.28174(9) 0.6351(2) 0.29116(9) 0.0829(5) Uani 1 1 d .
H17 H 0.2781 0.5987 0.2465 0.099 Uiso 1 1 calc R
C18 C 0.32974(9) 0.7484(2) 0.33349(10) 0.0824(5) Uani 1 1 d .
H18 H 0.3584 0.7895 0.3175 0.099 Uiso 1 1 calc R
C19 C 0.33537(9) 0.8008(2) 0.39944(10) 0.0826(5) Uani 1 1 d .
H19 H 0.3677 0.8784 0.4282 0.099 Uiso 1 1 calc R
C20 C 0.29344(8) 0.73957(18) 0.42360(8) 0.0715(4) Uani 1 1 d .
H20 H 0.2986 0.7741 0.4693 0.086 Uiso 1 1 calc R

loop_
_atom_site_aniso_label
_atom_site_aniso_U_11
_atom_site_aniso_U_22
_atom_site_aniso_U_33
_atom_site_aniso_U_23
_atom_site_aniso_U_13
_atom_site_aniso_U_12
O1 0.0793(7) 0.0793(7) 0.0537(6) -0.0060(5) 0.0224(5) -0.0125(5)
N1 0.0585(6) 0.0745(8) 0.0579(6) 0.0125(5) 0.0235(5) 0.0016(5)
N2 0.0621(7) 0.0707(7) 0.0545(6) 0.0047(5) 0.0281(5) 0.0036(5)
C1 0.0708(9) 0.0704(9) 0.0815(10) -0.0070(7) 0.0354(8) 0.0068(7)
C2 0.0878(11) 0.0723(10) 0.1308(16) -0.0185(11) 0.0610(12) 0.0008(8)
C3 0.0989(13) 0.0668(10) 0.165(2) 0.0182(13) 0.0844(15) 0.0129(9)
C4 0.0941(12) 0.0888(12) 0.1228(15) 0.0433(12) 0.0673(12) 0.0177(10)
C5 0.0723(9) 0.0840(10) 0.0779(9) 0.0211(8) 0.0433(8) 0.0058(7)
C6 0.0546(7) 0.0649(8) 0.0661(8) 0.0063(6) 0.0318(6) 0.0036(6)
C7 0.0553(7) 0.0659(8) 0.0515(7) -0.0004(6) 0.0247(6) -0.0027(6)
C8 0.0634(8) 0.0568(7) 0.0509(7) -0.0010(5) 0.0265(6) -0.0003(6)
C9 0.0678(8) 0.0561(7) 0.0545(7) 0.0005(5) 0.0308(6) 0.0007(6)
C10 0.0715(8) 0.0700(8) 0.0626(8) 0.0094(6) 0.0345(7) 0.0094(7)
C11 0.0864(11) 0.0903(11) 0.0734(10) 0.0249(8) 0.0410(8) 0.0189(8)
C12 0.1064(14) 0.1175(15) 0.0945(12) 0.0454(11) 0.0588(11) 0.0173(11)
C13 0.0920(12) 0.1243(16) 0.1013(13) 0.0331(11) 0.0588(11) 0.0025(11)
C14 0.0706(9) 0.0852(10) 0.0732(9) 0.0120(8) 0.0354(7) 0.0007(7)
C15 0.0585(7) 0.0642(7) 0.0519(7) 0.0055(5) 0.0271(6) 0.0095(6)
C16 0.0723(9) 0.0801(10) 0.0597(8) -0.0070(7) 0.0322(7) 0.0042(7)
C17 0.0895(11) 0.1056(12) 0.0636(9) 0.0029(8) 0.0473(8) 0.0167(9)
C18 0.0862(11) 0.0871(11) 0.0901(11) 0.0090(9) 0.0576(10) 0.0074(8)
C19 0.0811(10) 0.0831(10) 0.0926(11) -0.0117(9) 0.0519(9) -0.0082(8)
C20 0.0708(9) 0.0834(10) 0.0623(8) -0.0098(7) 0.0366(7) -0.0031(7)

loop_
_atom_type_symbol
_atom_type_description
_atom_type_scat_dispersion_real
_atom_type_scat_dispersion_imag
_atom_type_scat_source
C C 0.0181 0.0091 'International Tables Vol C Tables 4.2.6.8 and 6.1.1.4'
H H 0.0000 0.0000 'International Tables Vol C Tables 4.2.6.8 and 6.1.1.4'
N N 0.0311 0.0180 'International Tables Vol C Tables 4.2.6.8 and 6.1.1.4'
O O 0.0492 0.0322 'International Tables Vol C Tables 4.2.6.8 and 6.1.1.4'

loop_
_geom_angle_atom_site_label_1
_geom_angle_atom_site_label_2
_geom_angle_atom_site_label_3
_geom_angle
C8 N1 C9 130.40(11)
C8 N1 H1A 114.8
C9 N1 H1A 114.8
C8 N2 C15 119.05(11)
C6 C1 C2 119.81(16)
C6 C1 H1 120.1
C2 C1 H1 120.1
C3 C2 C1 119.95(19)
C3 C2 H2 120.0
C1 C2 H2 120.0
C4 C3 C2 120.79(17)
C4 C3 H3 119.6
C2 C3 H3 119.6
C3 C4 C5 120.24(18)
C3 C4 H4 119.9
C5 C4 H4 119.9
C4 C5 C6 120.01(18)
C4 C5 H5 120.0
C6 C5 H5 120.0
C1 C6 C5 119.21(14)
C1 C6 C7 121.59(12)
C5 C6 C7 119.10(13)
O1 C7 C6 123.05(12)
O1 C7 C8 117.99(12)
C6 C7 C8 118.89(11)
N2 C8 N1 124.36(12)
N2 C8 C7 124.66(12)
N1 C8 C7 110.98(11)
C14 C9 C10 119.55(13)
C14 C9 N1 116.59(12)
C10 C9 N1 123.85(13)
C11 C10 C9 119.29(15)
C11 C10 H10 120.4
C9 C10 H10 120.4
C12 C11 C10 121.32(16)
C12 C11 H11 119.3
C10 C11 H11 119.3
C11 C12 C13 119.30(16)
C11 C12 H12 120.4
C13 C12 H12 120.4
C14 C13 C12 120.41(17)
C14 C13 H13 119.8
C12 C13 H13 119.8
C13 C14 C9 120.13(15)
C13 C14 H14 119.9
C9 C14 H14 119.9
C20 C15 C16 118.47(14)
C20 C15 N2 119.11(12)
C16 C15 N2 122.31(13)
C17 C16 C15 120.24(15)
C17 C16 H16 119.9
C15 C16 H16 119.9
C18 C17 C16 120.60(15)
C18 C17 H17 119.7
C16 C17 H17 119.7
C19 C18 C17 119.58(16)
C19 C18 H18 120.2
C17 C18 H18 120.2
C18 C19 C20 120.41(16)
C18 C19 H19 119.8
C20 C19 H19 119.8
C19 C20 C15 120.67(13)
C19 C20 H20 119.7
C15 C20 H20 119.7

loop_
_geom_bond_atom_site_label_1
_geom_bond_atom_site_label_2
_geom_bond_distance
O1 C7 1.2189(15)
N1 C8 1.3615(17)
N1 C9 1.4075(17)
N1 H1A 0.8600
N2 C8 1.2776(17)
N2 C15 1.4181(18)
C1 C6 1.384(2)
C1 C2 1.386(2)
C1 H1 0.9300
C2 C3 1.363(3)
C2 H2 0.9300
C3 C4 1.360(3)
C3 H3 0.9300
C4 C5 1.375(3)
C4 H4 0.9300
C5 C6 1.388(2)
C5 H5 0.9300
C6 C7 1.471(2)
C7 C8 1.5246(17)
C9 C14 1.379(2)
C9 C10 1.3899(19)
C10 C11 1.375(2)
C10 H10 0.9300
C11 C12 1.365(2)
C11 H11 0.9300
C12 C13 1.379(3)
C12 H12 0.9300
C13 C14 1.374(2)
C13 H13 0.9300
C14 H14 0.9300
C15 C20 1.382(2)
C15 C16 1.3842(19)
C16 C17 1.380(2)
C16 H16 0.9300
C17 C18 1.367(3)
C17 H17 0.9300
C18 C19 1.367(2)
C18 H18 0.9300
C19 C20 1.377(2)
C19 H19 0.9300
C20 H20 0.9300

loop_
_geom_hbond_atom_site_label_D
_geom_hbond_atom_site_label_H
_geom_hbond_atom_site_label_A
_geom_hbond_distance_DH
_geom_hbond_distance_HA
_geom_hbond_distance_DA
_geom_hbond_angle_DHA
_geom_hbond_site_symmetry_A
N1 H1A O1 0.86 2.12 2.9783(15) 177.6 2

loop_
_geom_torsion_atom_site_label_1
_geom_torsion_atom_site_label_2
_geom_torsion_atom_site_label_3
_geom_torsion_atom_site_label_4
_geom_torsion
C6 C1 C2 C3 0.1(3)
C1 C2 C3 C4 -0.4(3)
C2 C3 C4 C5 0.1(3)
C3 C4 C5 C6 0.4(3)
C2 C1 C6 C5 0.4(2)
C2 C1 C6 C7 -175.89(14)
C4 C5 C6 C1 -0.6(2)
C4 C5 C6 C7 175.75(14)
C1 C6 C7 O1 172.10(13)
C5 C6 C7 O1 -4.2(2)
C1 C6 C7 C8 -4.85(19)
C5 C6 C7 C8 178.86(12)
C15 N2 C8 N1 176.37(12)
C15 N2 C8 C7 -4.31(19)
C9 N1 C8 N2 -5.7(2)
C9 N1 C8 C7 174.86(13)
O1 C7 C8 N2 113.37(15)
C6 C7 C8 N2 -69.52(17)
O1 C7 C8 N1 -67.23(15)
C6 C7 C8 N1 109.88(13)
C8 N1 C9 C14 176.58(14)
C8 N1 C9 C10 -4.7(2)
C14 C9 C10 C11 0.2(2)
N1 C9 C10 C11 -178.48(14)
C9 C10 C11 C12 0.3(3)
C10 C11 C12 C13 -0.9(3)
C11 C12 C13 C14 1.1(4)
C12 C13 C14 C9 -0.5(3)
C10 C9 C14 C13 -0.1(2)
N1 C9 C14 C13 178.69(16)
C8 N2 C15 C20 124.96(14)
C8 N2 C15 C16 -58.90(18)
C20 C15 C16 C17 -1.1(2)
N2 C15 C16 C17 -177.28(13)
C15 C16 C17 C18 -0.2(2)
C16 C17 C18 C19 0.5(3)
C17 C18 C19 C20 0.5(3)
C18 C19 C20 C15 -1.8(3)
C16 C15 C20 C19 2.1(2)
N2 C15 C20 C19 178.36(14)
